data_4107622
loop_
_publ_author_name
'Atsushi Kawachi'
'Atsushi Tani'
'Junpei Shimada'
'Yohsuke Yamamoto'

_publ_section_title
;
 Synthesis of B/Si Bidentate Lewis Acids,
 o-(Fluorosilyl)(dimesitylboryl)benzenes, and Their Fluoride Ion Affinity
;
_journal_name_full 'Journal of the American Chemical Society'
_journal_page_first 4222
_journal_page_last 4223
_journal_paper_doi 10.1021/ja710615r
_journal_volume 130
_journal_year 2008
_chemical_formula_moiety 'C48 H76 B F2 K N2 O7 Si'
_chemical_formula_sum 'C48 H76 B F2 K N2 O7 Si'
_chemical_formula_weight 909.11
_chemical_melting_point 459(1)
_chemical_name_common Compound_7b
_chemical_name_systematic
; 
Potassium [2.2.2]Cryptand [(2-(Fluorodimethylsilyl)phenyl]fluorodimesitylborate 
;
_space_group_IT_number 2
_symmetry_cell_setting triclinic
_symmetry_space_group_name_Hall '-P 1'
_symmetry_space_group_name_H-M 'P -1'
_atom_sites_solution_hydrogens geom
_atom_sites_solution_primary direct
_atom_sites_solution_secondary difmap
_audit_creation_method SHELXL-97
_cell_angle_alpha 93.0920(10)
_cell_angle_beta 92.3850(10)
_cell_angle_gamma 103.5530(10)
_cell_formula_units_Z 2
_cell_length_a 11.7580(3)
_cell_length_b 13.3780(3)
_cell_length_c 16.4450(4)
_cell_measurement_temperature 173(2)
_cell_volume 2507.16(11)
_computing_structure_refinement 'SHELXL-97 (Sheldrick, 1997)'
_computing_structure_solution 'SHELXS-97 (Sheldrick, 1990)'
_diffrn_ambient_temperature 173(2)
_diffrn_measured_fraction_theta_full 0.923
_diffrn_measured_fraction_theta_max 0.923
_diffrn_radiation_monochromator graphite
_diffrn_radiation_source 'fine-focus sealed tube'
_diffrn_radiation_type MoK\a
_diffrn_radiation_wavelength 0.71069
_diffrn_reflns_av_R_equivalents 0.0000
_diffrn_reflns_av_sigmaI/netI 0.3720
_diffrn_reflns_limit_h_max 15
_diffrn_reflns_limit_h_min 0
_diffrn_reflns_limit_k_max 16
_diffrn_reflns_limit_k_min -17
_diffrn_reflns_limit_l_max 21
_diffrn_reflns_limit_l_min -21
_diffrn_reflns_number 10656
_diffrn_reflns_theta_full 27.50
_diffrn_reflns_theta_max 27.50
_diffrn_reflns_theta_min 1.24
_exptl_absorpt_coefficient_mu 0.186
_exptl_absorpt_correction_T_max 0.9462
_exptl_absorpt_correction_T_min 0.9292
_exptl_crystal_colour colorless
_exptl_crystal_density_diffrn 1.204
_exptl_crystal_description prism
_exptl_crystal_F_000 980
_exptl_crystal_size_max 0.40
_exptl_crystal_size_mid 0.40
_exptl_crystal_size_min 0.30
_refine_diff_density_max 0.891
_refine_diff_density_min -0.654
_refine_diff_density_rms 0.186
_refine_ls_extinction_coef 0.105(5)
_refine_ls_extinction_expression Fc^*^=kFc[1+0.001xFc^2^\l^3^/sin(2\q)]^-1/4^
_refine_ls_extinction_method SHELXL
_refine_ls_goodness_of_fit_ref 1.089
_refine_ls_hydrogen_treatment mixed
_refine_ls_matrix_type full
_refine_ls_number_parameters 578
_refine_ls_number_reflns 10656
_refine_ls_number_restraints 0
_refine_ls_restrained_S_all 1.089
_refine_ls_R_factor_all 0.0731
_refine_ls_R_factor_gt 0.0605
_refine_ls_shift/su_max 0.019
_refine_ls_shift/su_mean 0.001
_refine_ls_structure_factor_coef Fsqd
_refine_ls_weighting_details 'calc w=1/[\s^2^(Fo^2^)+(0.1116P)^2^+0.7462P] where P=(Fo^2^+2Fc^2^)/3'
_refine_ls_weighting_scheme calc
_refine_ls_wR_factor_gt 0.1663
_refine_ls_wR_factor_ref 0.1781
_reflns_number_gt 9326
_reflns_number_total 10656
_reflns_threshold_expression >2sigma(I)
_cod_data_source_file ja710615r-file004.cif
_cod_data_source_block Compound_7b
_cod_original_cell_volume 2507.16(10)
_cod_database_code 4107622

loop_
_symmetry_equiv_pos_as_xyz
'x, y, z'
'-x, -y, -z'

loop_
_atom_site_label
_atom_site_type_symbol
_atom_site_fract_x
_atom_site_fract_y
_atom_site_fract_z
_atom_site_U_iso_or_equiv
_atom_site_adp_type
_atom_site_occupancy
_atom_site_symmetry_multiplicity
_atom_site_calc_flag
_atom_site_refinement_flags
_atom_site_disorder_group
B1 B -0.12148(19) 0.33903(16) 0.22417(12) 0.0319(4) Uani 1 1 d . .
Si1 Si -0.23283(5) 0.51116(4) 0.32340(3) 0.03576(15) Uani 1 1 d . .
F1 F -0.25047(12) 0.62879(9) 0.33951(7) 0.0465(3) Uani 1 1 d . .
F2 F -0.21013(10) 0.33082(9) 0.28726(6) 0.0357(2) Uani 1 1 d . .
C1 C -0.19502(16) 0.51112(14) 0.21360(11) 0.0334(4) Uani 1 1 d . .
C2 C -0.14245(16) 0.43678(14) 0.17512(10) 0.0321(4) Uani 1 1 d . .
C3 C -0.11994(17) 0.44647(15) 0.09241(11) 0.0350(4) Uani 1 1 d . .
H3A H -0.0857 0.3971 0.0654 0.042 Uiso 1 1 calc R .
C4 C -0.14544(18) 0.52501(15) 0.04829(11) 0.0381(4) Uani 1 1 d . .
H4A H -0.1277 0.5293 -0.0074 0.046 Uiso 1 1 calc R .
C5 C -0.19686(19) 0.59693(15) 0.08599(12) 0.0410(4) Uani 1 1 d . .
H5A H -0.2153 0.6505 0.0562 0.049 Uiso 1 1 calc R .
C6 C -0.22128(18) 0.59007(15) 0.16781(12) 0.0383(4) Uani 1 1 d . .
H6A H -0.2564 0.6396 0.1935 0.046 Uiso 1 1 calc R .
C7 C -0.11458(19) 0.50947(16) 0.40182(12) 0.0409(4) Uani 1 1 d . .
H7A H -0.0402 0.5517 0.3855 0.061 Uiso 1 1 calc R .
H7B H -0.1075 0.4385 0.4068 0.061 Uiso 1 1 calc R .
H7C H -0.1338 0.5374 0.4544 0.061 Uiso 1 1 calc R .
C8 C -0.3809(2) 0.43509(18) 0.34606(14) 0.0470(5) Uani 1 1 d . .
H8A H -0.3995 0.4559 0.4011 0.071 Uiso 1 1 calc R .
H8B H -0.3818 0.3616 0.3428 0.071 Uiso 1 1 calc R .
H8C H -0.4394 0.4478 0.3062 0.071 Uiso 1 1 calc R .
C9 C 0.00294(17) 0.35020(14) 0.28003(10) 0.0321(4) Uani 1 1 d . .
C10 C 0.00569(17) 0.27251(14) 0.33535(10) 0.0340(4) Uani 1 1 d . .
C11 C 0.10412(19) 0.27890(16) 0.38825(11) 0.0403(4) Uani 1 1 d . .
H11A H 0.1025 0.2264 0.4251 0.048 Uiso 1 1 calc R .
C12 C 0.20313(18) 0.35818(18) 0.38897(11) 0.0420(5) Uani 1 1 d . .
C13 C 0.20220(18) 0.43340(17) 0.33442(12) 0.0402(4) Uani 1 1 d . .
H13A H 0.2698 0.4883 0.3327 0.048 Uiso 1 1 calc R .
C14 C 0.10403(17) 0.43109(15) 0.28140(11) 0.0356(4) Uani 1 1 d . .
C15 C -0.09549(19) 0.18007(15) 0.34046(12) 0.0404(4) Uani 1 1 d . .
H15A H -0.0740 0.1341 0.3797 0.061 Uiso 1 1 calc R .
H15B H -0.1138 0.1431 0.2867 0.061 Uiso 1 1 calc R .
H15C H -0.1642 0.2030 0.3583 0.061 Uiso 1 1 calc R .
C16 C 0.3087(2) 0.3633(2) 0.44600(14) 0.0562(6) Uani 1 1 d . .
H16A H 0.2828 0.3388 0.4988 0.084 Uiso 1 1 calc R .
H16B H 0.3548 0.4347 0.4537 0.084 Uiso 1 1 calc R .
H16C H 0.3571 0.3198 0.4225 0.084 Uiso 1 1 calc R .
C17 C 0.1170(2) 0.52084(17) 0.22726(14) 0.0458(5) Uani 1 1 d . .
H17A H 0.1959 0.5656 0.2364 0.069 Uiso 1 1 calc R .
H17B H 0.0589 0.5603 0.2404 0.069 Uiso 1 1 calc R .
H17C H 0.1045 0.4947 0.1700 0.069 Uiso 1 1 calc R .
C18 C -0.15530(17) 0.23388(14) 0.16089(10) 0.0338(4) Uani 1 1 d . .
C19 C -0.27314(19) 0.17863(15) 0.14429(11) 0.0390(4) Uani 1 1 d . .
C20 C -0.3014(2) 0.08629(17) 0.09533(12) 0.0460(5) Uani 1 1 d . .
H20A H -0.3813 0.0502 0.0869 0.055 Uiso 1 1 calc R .
C21 C -0.2157(2) 0.04591(16) 0.05865(13) 0.0490(5) Uani 1 1 d . .
C22 C -0.1012(2) 0.10212(16) 0.06993(12) 0.0446(5) Uani 1 1 d . .
H22A H -0.0416 0.0771 0.0441 0.053 Uiso 1 1 calc R .
C23 C -0.06991(18) 0.19535(15) 0.11847(11) 0.0365(4) Uani 1 1 d . .
C24 C -0.3756(2) 0.2175(2) 0.17484(16) 0.0532(5) Uani 1 1 d . .
H24A H -0.4472 0.1825 0.1426 0.080 Uiso 1 1 calc R .
H24B H -0.3611 0.2919 0.1694 0.080 Uiso 1 1 calc R .
H24C H -0.3849 0.2031 0.2323 0.080 Uiso 1 1 calc R .
C25 C -0.2478(3) -0.0538(2) 0.00546(18) 0.0728(9) Uani 1 1 d . .
H25A H -0.1901 -0.0524 -0.0360 0.109 Uiso 1 1 calc R .
H25B H -0.3257 -0.0614 -0.0213 0.109 Uiso 1 1 calc R .
H25C H -0.2485 -0.1120 0.0393 0.109 Uiso 1 1 calc R .
C26 C 0.05759(19) 0.25292(17) 0.11941(12) 0.0411(4) Uani 1 1 d . .
H26A H 0.0954 0.2508 0.1733 0.062 Uiso 1 1 calc R .
H26B H 0.0625 0.3247 0.1075 0.062 Uiso 1 1 calc R .
H26C H 0.0974 0.2205 0.0780 0.062 Uiso 1 1 calc R .
K1 K 0.30210(4) 0.86263(3) 0.28068(2) 0.03517(13) Uani 1 1 d . .
N1 N 0.05055(15) 0.87383(13) 0.24096(10) 0.0400(4) Uani 1 1 d . .
N2 N 0.55695(16) 0.85499(16) 0.32238(11) 0.0457(4) Uani 1 1 d . .
O1 O 0.20368(13) 0.80485(11) 0.12481(8) 0.0411(3) Uani 1 1 d . .
O2 O 0.43029(13) 0.77706(12) 0.16415(8) 0.0436(3) Uani 1 1 d . .
O3 O 0.12277(13) 0.76079(12) 0.37697(8) 0.0420(3) Uani 1 1 d . .
O4 O 0.36124(14) 0.77136(12) 0.42414(9) 0.0470(4) Uani 1 1 d . .
O5 O 0.23542(15) 1.05456(11) 0.29616(10) 0.0472(4) Uani 1 1 d . .
O6 O 0.47439(15) 1.04598(12) 0.32065(10) 0.0505(4) Uani 1 1 d . .
C27 C 0.0238(2) 0.84942(18) 0.15291(13) 0.0459(5) Uani 1 1 d . .
H27A H 0.0510 0.9129 0.1239 0.055 Uiso 1 1 calc R .
H27B H -0.0623 0.8266 0.1428 0.055 Uiso 1 1 calc R .
C28 C 0.07929(19) 0.76713(17) 0.11797(12) 0.0427(4) Uani 1 1 d . .
H28A H 0.0562 0.7041 0.1481 0.051 Uiso 1 1 calc R .
H28B H 0.0524 0.7496 0.0600 0.051 Uiso 1 1 calc R .
C29 C 0.2599(2) 0.74340(17) 0.07392(12) 0.0445(5) Uani 1 1 d . .
H29A H 0.2316 0.7433 0.0164 0.053 Uiso 1 1 calc R .
H29B H 0.2412 0.6715 0.0902 0.053 Uiso 1 1 calc R .
C30 C 0.3891(2) 0.78726(19) 0.08259(12) 0.0468(5) Uani 1 1 d . .
H30A H 0.4289 0.7502 0.0434 0.056 Uiso 1 1 calc R .
H30B H 0.4071 0.8609 0.0706 0.056 Uiso 1 1 calc R .
C31 C 0.5546(2) 0.8062(2) 0.17353(14) 0.0492(5) Uani 1 1 d . .
H31A H 0.5827 0.8799 0.1631 0.059 Uiso 1 1 calc R .
H31B H 0.5887 0.7649 0.1337 0.059 Uiso 1 1 calc R .
C32 C 0.5928(2) 0.7885(2) 0.25895(15) 0.0529(5) Uani 1 1 d . .
H32A H 0.5597 0.7156 0.2696 0.063 Uiso 1 1 calc R .
H32B H 0.6792 0.8004 0.2630 0.063 Uiso 1 1 calc R .
C33 C -0.02534(19) 0.79695(19) 0.28767(14) 0.0466(5) Uani 1 1 d . .
H33A H -0.0320 0.7277 0.2607 0.056 Uiso 1 1 calc R .
H33B H -0.1047 0.8103 0.2866 0.056 Uiso 1 1 calc R .
C34 C 0.01808(19) 0.79698(19) 0.37510(13) 0.0457(5) Uani 1 1 d . .
H34A H 0.0339 0.8676 0.4013 0.055 Uiso 1 1 calc R .
H34B H -0.0422 0.7517 0.4055 0.055 Uiso 1 1 calc R .
C35 C 0.1632(2) 0.75263(19) 0.45859(12) 0.0476(5) Uani 1 1 d . .
H35A H 0.0994 0.7106 0.4883 0.057 Uiso 1 1 calc R .
H35B H 0.1877 0.8220 0.4871 0.057 Uiso 1 1 calc R .
C36 C 0.2645(2) 0.70315(19) 0.45686(14) 0.0500(5) Uani 1 1 d . .
H36A H 0.2864 0.6877 0.5128 0.060 Uiso 1 1 calc R .
H36B H 0.2426 0.6376 0.4227 0.060 Uiso 1 1 calc R .
C37 C 0.4599(2) 0.7272(2) 0.41756(16) 0.0570(6) Uani 1 1 d . .
H37A H 0.4450 0.6733 0.3722 0.068 Uiso 1 1 calc R .
H37B H 0.4741 0.6950 0.4686 0.068 Uiso 1 1 calc R .
C38 C 0.5654(2) 0.8112(2) 0.40199(15) 0.0599(6) Uani 1 1 d . .
H38A H 0.5752 0.8670 0.4456 0.072 Uiso 1 1 calc R .
H38B H 0.6360 0.7830 0.4049 0.072 Uiso 1 1 calc R .
C39 C 0.0334(2) 0.97713(18) 0.26258(15) 0.0504(5) Uani 1 1 d . .
H39A H 0.0193 0.9827 0.3214 0.060 Uiso 1 1 calc R .
H39B H -0.0371 0.9863 0.2317 0.060 Uiso 1 1 calc R .
C40 C 0.1363(2) 1.06160(17) 0.24489(14) 0.0498(5) Uani 1 1 d . .
H40A H 0.1542 1.0547 0.1868 0.060 Uiso 1 1 calc R .
H40B H 0.1180 1.1295 0.2555 0.060 Uiso 1 1 calc R .
C41 C 0.3308(3) 1.14031(16) 0.28983(16) 0.0559(6) Uani 1 1 d . .
H41A H 0.3065 1.2050 0.3031 0.067 Uiso 1 1 calc R .
H41B H 0.3572 1.1416 0.2334 0.067 Uiso 1 1 calc R .
C42 C 0.4285(3) 1.13132(19) 0.34812(17) 0.0589(6) Uani 1 1 d . .
H42A H 0.4911 1.1956 0.3511 0.071 Uiso 1 1 calc R .
H42B H 0.3991 1.1206 0.4033 0.071 Uiso 1 1 calc R .
C43 C 0.5769(2) 1.0397(2) 0.36689(17) 0.0624(7) Uani 1 1 d . .
H43A H 0.5567 1.0195 0.4225 0.075 Uiso 1 1 calc R .
H43B H 0.6335 1.1077 0.3716 0.075 Uiso 1 1 calc R .
C44 C 0.6310(2) 0.9605(2) 0.32457(16) 0.0564(6) Uani 1 1 d . .
H44A H 0.6461 0.9794 0.2680 0.068 Uiso 1 1 calc R .
H44B H 0.7074 0.9620 0.3530 0.068 Uiso 1 1 calc R .
O7B O -0.4842(5) 0.5470(5) -0.0247(4) 0.032(3) Uani 0.212(10) 1 d P 1
C45 C -0.4510(7) 0.6463(9) -0.0410(6) 0.196(4) Uani 1 1 d . .
C46 C -0.3783(5) 0.6156(6) -0.1531(4) 0.128(2) Uani 1 1 d . .
C47 C -0.4298(7) 0.5199(5) -0.1103(5) 0.155(3) Uani 1 1 d . .
O7A O -0.520(2) 0.5442(16) -0.0628(13) 0.61(3) Uani 0.788(10) 1 d P 2
C48 C -0.3590(18) 0.6770(19) -0.1011(11) 0.356(10) Uani 1 1 d . .

loop_
_atom_site_aniso_label
_atom_site_aniso_U_11
_atom_site_aniso_U_22
_atom_site_aniso_U_33
_atom_site_aniso_U_23
_atom_site_aniso_U_13
_atom_site_aniso_U_12
B1 0.0381(10) 0.0324(9) 0.0275(9) 0.0034(7) 0.0058(7) 0.0117(8)
Si1 0.0409(3) 0.0366(3) 0.0319(3) 0.00374(19) 0.00679(19) 0.0125(2)
F1 0.0602(8) 0.0417(6) 0.0431(6) 0.0023(5) 0.0119(5) 0.0216(6)
F2 0.0406(6) 0.0402(6) 0.0294(5) 0.0039(4) 0.0076(4) 0.0147(5)
C1 0.0368(9) 0.0325(8) 0.0323(8) 0.0032(6) 0.0016(7) 0.0109(8)
C2 0.0349(9) 0.0329(8) 0.0292(8) 0.0023(6) 0.0010(6) 0.0099(8)
C3 0.0387(9) 0.0385(9) 0.0294(8) 0.0032(7) 0.0020(7) 0.0121(8)
C4 0.0415(10) 0.0425(10) 0.0297(8) 0.0073(7) 0.0007(7) 0.0078(9)
C5 0.0473(11) 0.0380(9) 0.0392(10) 0.0106(7) -0.0030(8) 0.0124(9)
C6 0.0439(10) 0.0346(9) 0.0393(10) 0.0048(7) 0.0023(7) 0.0146(8)
C7 0.0486(11) 0.0428(10) 0.0332(9) 0.0008(7) 0.0038(8) 0.0149(9)
C8 0.0453(11) 0.0506(12) 0.0461(11) 0.0011(9) 0.0119(9) 0.0120(10)
C9 0.0410(9) 0.0334(8) 0.0253(8) 0.0016(6) 0.0054(6) 0.0155(8)
C10 0.0435(10) 0.0376(9) 0.0256(8) 0.0023(6) 0.0062(7) 0.0180(8)
C11 0.0520(11) 0.0504(11) 0.0270(8) 0.0066(7) 0.0062(7) 0.0276(10)
C12 0.0437(11) 0.0581(12) 0.0299(9) -0.0041(8) 0.0009(7) 0.0255(10)
C13 0.0399(10) 0.0457(10) 0.0364(9) -0.0052(8) 0.0018(7) 0.0147(9)
C14 0.0391(10) 0.0380(9) 0.0316(8) -0.0006(7) 0.0029(7) 0.0132(8)
C15 0.0538(12) 0.0384(9) 0.0334(9) 0.0103(7) 0.0082(8) 0.0172(9)
C16 0.0526(13) 0.0825(17) 0.0385(11) -0.0039(10) -0.0071(9) 0.0296(13)
C17 0.0452(11) 0.0428(10) 0.0472(11) 0.0093(8) 0.0003(8) 0.0048(10)
C18 0.0444(10) 0.0327(8) 0.0263(8) 0.0047(6) 0.0042(7) 0.0123(8)
C19 0.0472(11) 0.0377(9) 0.0321(9) 0.0030(7) 0.0053(7) 0.0090(9)
C20 0.0587(13) 0.0415(10) 0.0343(10) 0.0010(8) 0.0051(8) 0.0046(10)
C21 0.0747(16) 0.0362(10) 0.0336(10) -0.0007(7) 0.0114(9) 0.0072(11)
C22 0.0668(14) 0.0398(10) 0.0318(9) 0.0027(7) 0.0119(9) 0.0203(10)
C23 0.0489(11) 0.0376(9) 0.0271(8) 0.0063(7) 0.0060(7) 0.0171(9)
C24 0.0420(12) 0.0542(13) 0.0588(14) -0.0105(10) 0.0050(9) 0.0052(11)
C25 0.102(2) 0.0492(13) 0.0581(15) -0.0164(11) 0.0212(15) 0.0018(15)
C26 0.0467(11) 0.0474(11) 0.0350(9) 0.0049(8) 0.0079(8) 0.0210(9)
K1 0.0409(2) 0.0358(2) 0.0298(2) 0.00275(14) 0.00112(15) 0.01126(18)
N1 0.0428(9) 0.0430(9) 0.0378(8) 0.0047(6) 0.0008(6) 0.0170(8)
N2 0.0411(9) 0.0560(11) 0.0406(9) 0.0087(7) -0.0020(7) 0.0120(9)
O1 0.0449(8) 0.0456(8) 0.0324(7) -0.0040(5) -0.0011(5) 0.0122(7)
O2 0.0450(8) 0.0555(9) 0.0341(7) 0.0055(6) 0.0057(6) 0.0187(7)
O3 0.0458(8) 0.0517(8) 0.0308(7) 0.0056(6) 0.0048(5) 0.0148(7)
O4 0.0464(8) 0.0521(8) 0.0447(8) 0.0168(6) 0.0012(6) 0.0132(7)
O5 0.0608(10) 0.0327(7) 0.0495(8) 0.0062(6) 0.0111(7) 0.0119(7)
O6 0.0530(9) 0.0402(8) 0.0536(9) -0.0087(6) 0.0051(7) 0.0038(7)
C27 0.0471(12) 0.0517(12) 0.0412(11) 0.0063(8) -0.0072(8) 0.0171(10)
C28 0.0468(11) 0.0469(11) 0.0341(9) 0.0031(8) -0.0055(8) 0.0116(9)
C29 0.0585(13) 0.0458(11) 0.0297(9) -0.0041(8) 0.0025(8) 0.0149(10)
C30 0.0562(13) 0.0562(12) 0.0310(9) 0.0026(8) 0.0069(8) 0.0191(11)
C31 0.0433(11) 0.0616(14) 0.0476(12) 0.0055(10) 0.0100(9) 0.0206(11)
C32 0.0427(11) 0.0656(14) 0.0574(13) 0.0094(11) 0.0011(9) 0.0261(11)
C33 0.0386(10) 0.0538(12) 0.0482(11) 0.0073(9) 0.0038(8) 0.0118(10)
C34 0.0434(11) 0.0531(12) 0.0432(11) 0.0060(9) 0.0108(8) 0.0144(10)
C35 0.0546(13) 0.0566(12) 0.0314(9) 0.0096(8) 0.0066(8) 0.0108(11)
C36 0.0574(13) 0.0518(12) 0.0409(11) 0.0186(9) 0.0022(9) 0.0099(11)
C37 0.0546(14) 0.0696(15) 0.0543(13) 0.0247(11) -0.0001(10) 0.0258(13)
C38 0.0468(13) 0.0865(19) 0.0478(13) 0.0163(12) -0.0089(9) 0.0180(13)
C39 0.0572(13) 0.0527(12) 0.0506(12) 0.0044(9) 0.0058(10) 0.0312(11)
C40 0.0727(15) 0.0402(10) 0.0443(11) 0.0064(8) 0.0063(10) 0.0280(11)
C41 0.0734(17) 0.0312(10) 0.0629(14) 0.0006(9) 0.0221(12) 0.0097(11)
C42 0.0670(16) 0.0402(11) 0.0631(15) -0.0146(10) 0.0175(12) 0.0014(12)
C43 0.0521(14) 0.0646(15) 0.0592(15) -0.0091(12) -0.0030(11) -0.0051(13)
C44 0.0408(12) 0.0661(15) 0.0566(14) 0.0024(11) -0.0007(9) 0.0024(12)
O7B 0.018(3) 0.039(4) 0.038(4) -0.020(2) -0.014(2) 0.013(3)
C45 0.133(6) 0.224(10) 0.206(9) -0.080(7) 0.027(5) 0.008(6)
C46 0.094(3) 0.149(5) 0.120(4) -0.011(4) 0.019(3) -0.007(4)
C47 0.181(6) 0.117(4) 0.196(6) 0.037(4) 0.109(5) 0.073(4)
O7A 0.50(3) 0.54(3) 0.52(3) -0.32(3) 0.31(3) -0.37(3)
C48 0.36(2) 0.47(3) 0.237(16) 0.043(16) 0.110(15) 0.07(2)

loop_
_atom_type_symbol
_atom_type_description
_atom_type_scat_dispersion_real
_atom_type_scat_dispersion_imag
_atom_type_scat_source
C C 0.0033 0.0016 'International Tables Vol C Tables 4.2.6.8 and 6.1.1.4'
H H 0.0000 0.0000 'International Tables Vol C Tables 4.2.6.8 and 6.1.1.4'
N N 0.0061 0.0033 'International Tables Vol C Tables 4.2.6.8 and 6.1.1.4'
O O 0.0106 0.0060 'International Tables Vol C Tables 4.2.6.8 and 6.1.1.4'
F F 0.0171 0.0103 'International Tables Vol C Tables 4.2.6.8 and 6.1.1.4'
Si Si 0.0817 0.0704 'International Tables Vol C Tables 4.2.6.8 and 6.1.1.4'
K K 0.2009 0.2494 'International Tables Vol C Tables 4.2.6.8 and 6.1.1.4'
B B 0.0013 0.0007 'International Tables Vol C Tables 4.2.6.8 and 6.1.1.4'

loop_
_geom_angle_atom_site_label_1
_geom_angle_atom_site_label_2
_geom_angle_atom_site_label_3
_geom_angle
_geom_angle_site_symmetry_1
_geom_angle_site_symmetry_3
F2 B1 C2 102.14(13) . .
F2 B1 C18 109.31(15) . .
C2 B1 C18 108.75(14) . .
F2 B1 C9 102.56(13) . .
C2 B1 C9 119.62(15) . .
C18 B1 C9 113.28(14) . .
F1 Si1 C7 101.48(8) . .
F1 Si1 C8 100.22(9) . .
C7 Si1 C8 114.74(10) . .
F1 Si1 C1 101.26(7) . .
C7 Si1 C1 117.79(9) . .
C8 Si1 C1 116.81(10) . .
C6 C1 C2 119.26(16) . .
C6 C1 Si1 117.02(13) . .
C2 C1 Si1 123.71(13) . .
C3 C2 C1 117.16(16) . .
C3 C2 B1 122.26(15) . .
C1 C2 B1 120.33(15) . .
C4 C3 C2 122.94(17) . .
C4 C3 H3A 118.5 . .
C2 C3 H3A 118.5 . .
C5 C4 C3 119.63(17) . .
C5 C4 H4A 120.2 . .
C3 C4 H4A 120.2 . .
C4 C5 C6 119.42(17) . .
C4 C5 H5A 120.3 . .
C6 C5 H5A 120.3 . .
C5 C6 C1 121.58(17) . .
C5 C6 H6A 119.2 . .
C1 C6 H6A 119.2 . .
Si1 C7 H7A 109.5 . .
Si1 C7 H7B 109.5 . .
H7A C7 H7B 109.5 . .
Si1 C7 H7C 109.5 . .
H7A C7 H7C 109.5 . .
H7B C7 H7C 109.5 . .
Si1 C8 H8A 109.5 . .
Si1 C8 H8B 109.5 . .
H8A C8 H8B 109.5 . .
Si1 C8 H8C 109.5 . .
H8A C8 H8C 109.5 . .
H8B C8 H8C 109.5 . .
C14 C9 C10 116.15(17) . .
C14 C9 B1 126.94(15) . .
C10 C9 B1 116.84(16) . .
C11 C10 C9 120.78(19) . .
C11 C10 C15 116.77(17) . .
C9 C10 C15 122.45(17) . .
C12 C11 C10 122.74(18) . .
C12 C11 H11A 118.6 . .
C10 C11 H11A 118.6 . .
C11 C12 C13 116.98(18) . .
C11 C12 C16 122.0(2) . .
C13 C12 C16 121.0(2) . .
C12 C13 C14 122.1(2) . .
C12 C13 H13A 119.0 . .
C14 C13 H13A 119.0 . .
C9 C14 C13 121.24(18) . .
C9 C14 C17 123.67(17) . .
C13 C14 C17 115.09(19) . .
C10 C15 H15A 109.5 . .
C10 C15 H15B 109.5 . .
H15A C15 H15B 109.5 . .
C10 C15 H15C 109.5 . .
H15A C15 H15C 109.5 . .
H15B C15 H15C 109.5 . .
C12 C16 H16A 109.5 . .
C12 C16 H16B 109.5 . .
H16A C16 H16B 109.5 . .
C12 C16 H16C 109.5 . .
H16A C16 H16C 109.5 . .
H16B C16 H16C 109.5 . .
C14 C17 H17A 109.5 . .
C14 C17 H17B 109.5 . .
H17A C17 H17B 109.5 . .
C14 C17 H17C 109.5 . .
H17A C17 H17C 109.5 . .
H17B C17 H17C 109.5 . .
C19 C18 C23 115.82(17) . .
C19 C18 B1 121.25(16) . .
C23 C18 B1 122.90(17) . .
C20 C19 C18 121.41(19) . .
C20 C19 C24 116.0(2) . .
C18 C19 C24 122.49(18) . .
C21 C20 C19 121.8(2) . .
C21 C20 H20A 119.1 . .
C19 C20 H20A 119.1 . .
C22 C21 C20 117.49(19) . .
C22 C21 C25 121.3(2) . .
C20 C21 C25 121.2(2) . .
C21 C22 C23 122.1(2) . .
C21 C22 H22A 119.0 . .
C23 C22 H22A 119.0 . .
C22 C23 C18 121.0(2) . .
C22 C23 C26 116.04(18) . .
C18 C23 C26 122.87(17) . .
C19 C24 H24A 109.5 . .
C19 C24 H24B 109.5 . .
H24A C24 H24B 109.5 . .
C19 C24 H24C 109.5 . .
H24A C24 H24C 109.5 . .
H24B C24 H24C 109.5 . .
C21 C25 H25A 109.5 . .
C21 C25 H25B 109.5 . .
H25A C25 H25B 109.5 . .
C21 C25 H25C 109.5 . .
H25A C25 H25C 109.5 . .
H25B C25 H25C 109.5 . .
C23 C26 H26A 109.5 . .
C23 C26 H26B 109.5 . .
H26A C26 H26B 109.5 . .
C23 C26 H26C 109.5 . .
H26A C26 H26C 109.5 . .
H26B C26 H26C 109.5 . .
O1 K1 O6 123.35(5) . .
O1 K1 O3 101.75(5) . .
O6 K1 O3 128.48(5) . .
O1 K1 O2 60.64(4) . .
O6 K1 O2 96.62(5) . .
O3 K1 O2 129.01(5) . .
O1 K1 O4 139.66(5) . .
O6 K1 O4 92.45(5) . .
O3 K1 O4 60.25(4) . .
O2 K1 O4 100.90(5) . .
O1 K1 O5 96.41(5) . .
O6 K1 O5 60.33(5) . .
O3 K1 O5 93.91(4) . .
O2 K1 O5 132.90(5) . .
O4 K1 O5 119.15(5) . .
O1 K1 N1 60.54(4) . .
O6 K1 N1 119.40(5) . .
O3 K1 N1 60.70(4) . .
O2 K1 N1 120.95(5) . .
O4 K1 N1 120.55(5) . .
O5 K1 N1 59.26(5) . .
O1 K1 N2 120.17(5) . .
O6 K1 N2 59.69(5) . .
O3 K1 N2 119.45(5) . .
O2 K1 N2 59.82(5) . .
O4 K1 N2 59.47(5) . .
O5 K1 N2 119.80(5) . .
N1 K1 N2 179.01(5) . .
C33 N1 C39 110.22(17) . .
C33 N1 C27 110.32(17) . .
C39 N1 C27 109.14(16) . .
C33 N1 K1 107.32(12) . .
C39 N1 K1 111.22(13) . .
C27 N1 K1 108.59(12) . .
C38 N2 C44 110.34(19) . .
C38 N2 C32 109.20(19) . .
C44 N2 C32 110.67(19) . .
C38 N2 K1 109.78(13) . .
C44 N2 K1 108.54(14) . .
C32 N2 K1 108.27(12) . .
C29 O1 C28 111.17(15) . .
C29 O1 K1 117.06(11) . .
C28 O1 K1 116.06(11) . .
C31 O2 C30 111.69(16) . .
C31 O2 K1 117.63(12) . .
C30 O2 K1 111.40(11) . .
C35 O3 C34 111.12(16) . .
C35 O3 K1 112.90(12) . .
C34 O3 K1 116.08(12) . .
C37 O4 C36 112.18(17) . .
C37 O4 K1 114.11(13) . .
C36 O4 K1 114.17(12) . .
C41 O5 C40 111.25(18) . .
C41 O5 K1 112.66(13) . .
C40 O5 K1 115.44(12) . .
C43 O6 C42 112.75(19) . .
C43 O6 K1 118.16(15) . .
C42 O6 K1 114.10(14) . .
N1 C27 C28 113.67(16) . .
N1 C27 H27A 108.8 . .
C28 C27 H27A 108.8 . .
N1 C27 H27B 108.8 . .
C28 C27 H27B 108.8 . .
H27A C27 H27B 107.7 . .
O1 C28 C27 108.68(17) . .
O1 C28 H28A 110.0 . .
C27 C28 H28A 110.0 . .
O1 C28 H28B 110.0 . .
C27 C28 H28B 110.0 . .
H28A C28 H28B 108.3 . .
O1 C29 C30 108.77(17) . .
O1 C29 H29A 109.9 . .
C30 C29 H29A 109.9 . .
O1 C29 H29B 109.9 . .
C30 C29 H29B 109.9 . .
H29A C29 H29B 108.3 . .
O2 C30 C29 109.11(17) . .
O2 C30 H30A 109.9 . .
C29 C30 H30A 109.9 . .
O2 C30 H30B 109.9 . .
C29 C30 H30B 109.9 . .
H30A C30 H30B 108.3 . .
O2 C31 C32 109.25(18) . .
O2 C31 H31A 109.8 . .
C32 C31 H31A 109.8 . .
O2 C31 H31B 109.8 . .
C32 C31 H31B 109.8 . .
H31A C31 H31B 108.3 . .
N2 C32 C31 113.92(18) . .
N2 C32 H32A 108.8 . .
C31 C32 H32A 108.8 . .
N2 C32 H32B 108.8 . .
C31 C32 H32B 108.8 . .
H32A C32 H32B 107.7 . .
N1 C33 C34 113.70(18) . .
N1 C33 H33A 108.8 . .
C34 C33 H33A 108.8 . .
N1 C33 H33B 108.8 . .
C34 C33 H33B 108.8 . .
H33A C33 H33B 107.7 . .
O3 C34 C33 108.88(17) . .
O3 C34 H34A 109.9 . .
C33 C34 H34A 109.9 . .
O3 C34 H34B 109.9 . .
C33 C34 H34B 109.9 . .
H34A C34 H34B 108.3 . .
O3 C35 C36 108.84(17) . .
O3 C35 H35A 109.9 . .
C36 C35 H35A 109.9 . .
O3 C35 H35B 109.9 . .
C36 C35 H35B 109.9 . .
H35A C35 H35B 108.3 . .
O4 C36 C35 109.15(18) . .
O4 C36 H36A 109.8 . .
C35 C36 H36A 109.9 . .
O4 C36 H36B 109.9 . .
C35 C36 H36B 109.8 . .
H36A C36 H36B 108.3 . .
O4 C37 C38 108.6(2) . .
O4 C37 H37A 110.0 . .
C38 C37 H37A 110.0 . .
O4 C37 H37B 110.0 . .
C38 C37 H37B 110.0 . .
H37A C37 H37B 108.4 . .
N2 C38 C37 113.40(19) . .
N2 C38 H38A 108.9 . .
C37 C38 H38A 108.9 . .
N2 C38 H38B 108.9 . .
C37 C38 H38B 108.9 . .
H38A C38 H38B 107.7 . .
N1 C39 C40 112.85(18) . .
N1 C39 H39A 109.0 . .
C40 C39 H39A 109.0 . .
N1 C39 H39B 109.0 . .
C40 C39 H39B 109.0 . .
H39A C39 H39B 107.8 . .
O5 C40 C39 108.85(17) . .
O5 C40 H40A 109.9 . .
C39 C40 H40A 109.9 . .
O5 C40 H40B 109.9 . .
C39 C40 H40B 109.9 . .
H40A C40 H40B 108.3 . .
O5 C41 C42 108.5(2) . .
O5 C41 H41A 110.0 . .
C42 C41 H41A 110.0 . .
O5 C41 H41B 110.0 . .
C42 C41 H41B 110.0 . .
H41A C41 H41B 108.4 . .
O6 C42 C41 109.14(19) . .
O6 C42 H42A 109.9 . .
C41 C42 H42A 109.9 . .
O6 C42 H42B 109.9 . .
C41 C42 H42B 109.9 . .
H42A C42 H42B 108.3 . .
O6 C43 C44 108.8(2) . .
O6 C43 H43A 109.9 . .
C44 C43 H43A 109.9 . .
O6 C43 H43B 109.9 . .
C44 C43 H43B 109.9 . .
H43A C43 H43B 108.3 . .
N2 C44 C43 113.3(2) . .
N2 C44 H44A 108.9 . .
C43 C44 H44A 108.9 . .
N2 C44 H44B 108.9 . .
C43 C44 H44B 108.9 . .
H44A C44 H44B 107.7 . .
C45 O7B O7B 159.2(8) . 2_465
C45 O7B C47 87.3(6) . .
O7B O7B C47 111.2(6) 2_465 .
O7B C45 O7A 30.4(13) . .
O7B C45 C48 118.7(12) . .
O7A C45 C48 110.1(12) . .
C48 C46 C47 102.3(12) . .
O7A C47 C46 106.0(11) . .
O7A C47 O7B 26.7(12) . .
C46 C47 O7B 111.8(5) . .
C47 O7A C45 92.1(9) . .
C46 C48 C45 107.0(18) . .

loop_
_geom_bond_atom_site_label_1
_geom_bond_atom_site_label_2
_geom_bond_distance
_geom_bond_site_symmetry_2
B1 F2 1.491(2) .
B1 C2 1.634(3) .
B1 C18 1.663(3) .
B1 C9 1.667(3) .
Si1 F1 1.6440(13) .
Si1 C7 1.862(2) .
Si1 C8 1.863(2) .
Si1 C1 1.8774(19) .
C1 C6 1.413(2) .
C1 C2 1.423(2) .
C2 C3 1.404(2) .
C3 C4 1.390(3) .
C3 H3A 0.9500 .
C4 C5 1.384(3) .
C4 H4A 0.9500 .
C5 C6 1.391(3) .
C5 H5A 0.9500 .
C6 H6A 0.9500 .
C7 H7A 0.9800 .
C7 H7B 0.9800 .
C7 H7C 0.9800 .
C8 H8A 0.9800 .
C8 H8B 0.9800 .
C8 H8C 0.9800 .
C9 C14 1.406(3) .
C9 C10 1.423(2) .
C10 C11 1.402(3) .
C10 C15 1.510(3) .
C11 C12 1.378(3) .
C11 H11A 0.9500 .
C12 C13 1.385(3) .
C12 C16 1.511(3) .
C13 C14 1.411(3) .
C13 H13A 0.9500 .
C14 C17 1.516(3) .
C15 H15A 0.9800 .
C15 H15B 0.9800 .
C15 H15C 0.9800 .
C16 H16A 0.9800 .
C16 H16B 0.9800 .
C16 H16C 0.9800 .
C17 H17A 0.9800 .
C17 H17B 0.9800 .
C17 H17C 0.9800 .
C18 C19 1.417(3) .
C18 C23 1.422(3) .
C19 C20 1.401(3) .
C19 C24 1.513(3) .
C20 C21 1.393(3) .
C20 H20A 0.9500 .
C21 C22 1.379(4) .
C21 C25 1.516(3) .
C22 C23 1.408(3) .
C22 H22A 0.9500 .
C23 C26 1.515(3) .
C24 H24A 0.9800 .
C24 H24B 0.9800 .
C24 H24C 0.9800 .
C25 H25A 0.9800 .
C25 H25B 0.9800 .
C25 H25C 0.9800 .
C26 H26A 0.9800 .
C26 H26B 0.9800 .
C26 H26C 0.9800 .
K1 O1 2.7618(14) .
K1 O6 2.8175(16) .
K1 O3 2.8238(15) .
K1 O2 2.8403(14) .
K1 O4 2.8482(15) .
K1 O5 2.8568(15) .
K1 N1 3.0422(17) .
K1 N2 3.0725(18) .
N1 C33 1.468(3) .
N1 C39 1.470(3) .
N1 C27 1.472(3) .
N2 C38 1.472(3) .
N2 C44 1.472(3) .
N2 C32 1.473(3) .
O1 C29 1.428(2) .
O1 C28 1.429(3) .
O2 C31 1.421(3) .
O2 C30 1.431(2) .
O3 C35 1.423(2) .
O3 C34 1.424(3) .
O4 C37 1.425(3) .
O4 C36 1.426(3) .
O5 C41 1.416(3) .
O5 C40 1.434(3) .
O6 C43 1.420(3) .
O6 C42 1.433(3) .
C27 C28 1.506(3) .
C27 H27A 0.9900 .
C27 H27B 0.9900 .
C28 H28A 0.9900 .
C28 H28B 0.9900 .
C29 C30 1.493(3) .
C29 H29A 0.9900 .
C29 H29B 0.9900 .
C30 H30A 0.9900 .
C30 H30B 0.9900 .
C31 C32 1.505(3) .
C31 H31A 0.9900 .
C31 H31B 0.9900 .
C32 H32A 0.9900 .
C32 H32B 0.9900 .
C33 C34 1.505(3) .
C33 H33A 0.9900 .
C33 H33B 0.9900 .
C34 H34A 0.9900 .
C34 H34B 0.9900 .
C35 C36 1.493(3) .
C35 H35A 0.9900 .
C35 H35B 0.9900 .
C36 H36A 0.9900 .
C36 H36B 0.9900 .
C37 C38 1.507(4) .
C37 H37A 0.9900 .
C37 H37B 0.9900 .
C38 H38A 0.9900 .
C38 H38B 0.9900 .
C39 C40 1.500(4) .
C39 H39A 0.9900 .
C39 H39B 0.9900 .
C40 H40A 0.9900 .
C40 H40B 0.9900 .
C41 C42 1.495(4) .
C41 H41A 0.9900 .
C41 H41B 0.9900 .
C42 H42A 0.9900 .
C42 H42B 0.9900 .
C43 C44 1.512(4) .
C43 H43A 0.9900 .
C43 H43B 0.9900 .
C44 H44A 0.9900 .
C44 H44B 0.9900 .
O7B C45 1.339(13) .
O7B O7B 1.515(16) 2_465
O7B C47 1.629(9) .
C45 O7A 1.433(15) .
C45 C48 1.498(16) .
C46 C48 1.13(2) .
C46 C47 1.507(9) .
C47 O7A 1.426(18) .

loop_
_geom_torsion_atom_site_label_1
_geom_torsion_atom_site_label_2
_geom_torsion_atom_site_label_3
_geom_torsion_atom_site_label_4
_geom_torsion
_geom_torsion_site_symmetry_1
F1 Si1 C1 C6 -16.75(17) .
C7 Si1 C1 C6 -126.28(16) .
C8 Si1 C1 C6 90.91(18) .
F1 Si1 C1 C2 163.36(16) .
C7 Si1 C1 C2 53.83(19) .
C8 Si1 C1 C2 -88.98(18) .
C6 C1 C2 C3 -0.2(3) .
Si1 C1 C2 C3 179.65(14) .
C6 C1 C2 B1 -174.70(18) .
Si1 C1 C2 B1 5.2(3) .
F2 B1 C2 C3 -151.02(17) .
C18 B1 C2 C3 -35.5(2) .
C9 B1 C2 C3 96.8(2) .
F2 B1 C2 C1 23.1(2) .
C18 B1 C2 C1 138.63(17) .
C9 B1 C2 C1 -89.1(2) .
C1 C2 C3 C4 0.7(3) .
B1 C2 C3 C4 175.09(18) .
C2 C3 C4 C5 -0.9(3) .
C3 C4 C5 C6 0.6(3) .
C4 C5 C6 C1 -0.1(3) .
C2 C1 C6 C5 -0.1(3) .
Si1 C1 C6 C5 -179.96(16) .
F2 B1 C9 C14 -122.39(18) .
C2 B1 C9 C14 -10.4(3) .
C18 B1 C9 C14 119.92(18) .
F2 B1 C9 C10 54.19(18) .
C2 B1 C9 C10 166.18(15) .
C18 B1 C9 C10 -63.50(19) .
C14 C9 C10 C11 0.8(2) .
B1 C9 C10 C11 -176.16(15) .
C14 C9 C10 C15 -179.26(16) .
B1 C9 C10 C15 3.8(2) .
C9 C10 C11 C12 -1.2(3) .
C15 C10 C11 C12 178.87(17) .
C10 C11 C12 C13 0.1(3) .
C10 C11 C12 C16 -179.53(18) .
C11 C12 C13 C14 1.3(3) .
C16 C12 C13 C14 -179.05(18) .
C10 C9 C14 C13 0.6(2) .
B1 C9 C14 C13 177.18(16) .
C10 C9 C14 C17 -179.68(17) .
B1 C9 C14 C17 -3.1(3) .
C12 C13 C14 C9 -1.7(3) .
C12 C13 C14 C17 178.54(18) .
F2 B1 C18 C19 30.0(2) .
C2 B1 C18 C19 -80.8(2) .
C9 B1 C18 C19 143.67(17) .
F2 B1 C18 C23 -151.86(16) .
C2 B1 C18 C23 97.38(19) .
C9 B1 C18 C23 -38.2(2) .
C23 C18 C19 C20 6.0(3) .
B1 C18 C19 C20 -175.70(17) .
C23 C18 C19 C24 -171.22(19) .
B1 C18 C19 C24 7.0(3) .
C18 C19 C20 C21 -2.0(3) .
C24 C19 C20 C21 175.5(2) .
C19 C20 C21 C22 -2.2(3) .
C19 C20 C21 C25 -179.7(2) .
C20 C21 C22 C23 1.9(3) .
C25 C21 C22 C23 179.4(2) .
C21 C22 C23 C18 2.5(3) .
C21 C22 C23 C26 -175.03(19) .
C19 C18 C23 C22 -6.3(3) .
B1 C18 C23 C22 175.49(16) .
C19 C18 C23 C26 171.04(17) .
B1 C18 C23 C26 -7.2(3) .
O1 K1 N1 C33 113.50(14) .
O6 K1 N1 C33 -132.51(13) .
O3 K1 N1 C33 -12.32(12) .
O2 K1 N1 C33 108.01(13) .
O4 K1 N1 C33 -19.59(14) .
O5 K1 N1 C33 -127.46(14) .
N2 K1 N1 C33 -111(3) .
O1 K1 N1 C39 -125.86(14) .
O6 K1 N1 C39 -11.88(15) .
O3 K1 N1 C39 108.31(14) .
O2 K1 N1 C39 -131.36(13) .
O4 K1 N1 C39 101.05(14) .
O5 K1 N1 C39 -6.83(13) .
N2 K1 N1 C39 10(3) .
O1 K1 N1 C27 -5.74(12) .
O6 K1 N1 C27 108.24(13) .
O3 K1 N1 C27 -131.57(14) .
O2 K1 N1 C27 -11.24(15) .
O4 K1 N1 C27 -138.83(13) .
O5 K1 N1 C27 113.29(14) .
N2 K1 N1 C27 130(3) .
O1 K1 N2 C38 -137.04(16) .
O6 K1 N2 C38 109.58(17) .
O3 K1 N2 C38 -10.26(18) .
O2 K1 N2 C38 -130.78(18) .
O4 K1 N2 C38 -4.13(16) .
O5 K1 N2 C38 104.16(16) .
N1 K1 N2 C38 88(3) .
O1 K1 N2 C44 102.29(14) .
O6 K1 N2 C44 -11.09(13) .
O3 K1 N2 C44 -130.94(14) .
O2 K1 N2 C44 108.54(15) .
O4 K1 N2 C44 -124.81(15) .
O5 K1 N2 C44 -16.51(16) .
N1 K1 N2 C44 -33(3) .
O1 K1 N2 C32 -17.90(16) .
O6 K1 N2 C32 -131.28(15) .
O3 K1 N2 C32 108.87(14) .
O2 K1 N2 C32 -11.64(13) .
O4 K1 N2 C32 115.01(15) .
O5 K1 N2 C32 -136.70(14) .
N1 K1 N2 C32 -153(3) .
O6 K1 O1 C29 90.35(14) .
O3 K1 O1 C29 -115.77(13) .
O2 K1 O1 C29 12.59(13) .
O4 K1 O1 C29 -58.31(16) .
O5 K1 O1 C29 148.87(13) .
N1 K1 O1 C29 -162.00(15) .
N2 K1 O1 C29 18.80(15) .
O6 K1 O1 C28 -135.11(13) .
O3 K1 O1 C28 18.77(13) .
O2 K1 O1 C28 147.12(14) .
O4 K1 O1 C28 76.22(14) .
O5 K1 O1 C28 -76.60(13) .
N1 K1 O1 C28 -27.47(12) .
N2 K1 O1 C28 153.33(12) .
O1 K1 O2 C31 152.42(16) .
O6 K1 O2 C31 27.68(15) .
O3 K1 O2 C31 -126.49(14) .
O4 K1 O2 C31 -66.11(15) .
O5 K1 O2 C31 82.77(15) .
N1 K1 O2 C31 157.91(14) .
N2 K1 O2 C31 -21.37(14) .
O1 K1 O2 C30 21.63(13) .
O6 K1 O2 C30 -103.10(14) .
O3 K1 O2 C30 102.72(14) .
O4 K1 O2 C30 163.11(13) .
O5 K1 O2 C30 -48.02(15) .
N1 K1 O2 C30 27.12(15) .
N2 K1 O2 C30 -152.16(15) .
O1 K1 O3 C35 162.52(13) .
O6 K1 O3 C35 -45.50(15) .
O2 K1 O3 C35 100.94(14) .
O4 K1 O3 C35 21.45(13) .
O5 K1 O3 C35 -100.10(14) .
N1 K1 O3 C35 -151.34(15) .
N2 K1 O3 C35 27.54(15) .
O1 K1 O3 C34 -67.52(14) .
O6 K1 O3 C34 84.46(15) .
O2 K1 O3 C34 -129.10(13) .
O4 K1 O3 C34 151.42(15) .
O5 K1 O3 C34 29.87(14) .
N1 K1 O3 C34 -21.38(13) .
N2 K1 O3 C34 157.50(13) .
O1 K1 O4 C37 72.48(18) .
O6 K1 O4 C37 -81.75(16) .
O3 K1 O4 C37 144.39(17) .
O2 K1 O4 C37 15.48(17) .
O5 K1 O4 C37 -138.83(16) .
N1 K1 O4 C37 151.69(16) .
N2 K1 O4 C37 -29.46(16) .
O1 K1 O4 C36 -58.39(17) .
O6 K1 O4 C36 147.39(15) .
O3 K1 O4 C36 13.52(14) .
O2 K1 O4 C36 -115.39(15) .
O5 K1 O4 C36 90.30(15) .
N1 K1 O4 C36 20.82(16) .
N2 K1 O4 C36 -160.33(16) .
O1 K1 O5 C41 -105.64(15) .
O6 K1 O5 C41 19.30(14) .
O3 K1 O5 C41 152.06(15) .
O2 K1 O5 C41 -50.32(17) .
O4 K1 O5 C41 94.15(15) .
N1 K1 O5 C41 -155.64(16) .
N2 K1 O5 C41 24.68(16) .
O1 K1 O5 C40 23.67(14) .
O6 K1 O5 C40 148.61(15) .
O3 K1 O5 C40 -78.63(14) .
O2 K1 O5 C40 78.99(15) .
O4 K1 O5 C40 -136.54(14) .
N1 K1 O5 C40 -26.33(13) .
N2 K1 O5 C40 154.00(13) .
O1 K1 O6 C43 -130.63(16) .
O3 K1 O6 C43 82.78(17) .
O2 K1 O6 C43 -71.59(17) .
O4 K1 O6 C43 29.68(17) .
O5 K1 O6 C43 152.14(18) .
N1 K1 O6 C43 157.13(16) .
N2 K1 O6 C43 -22.45(16) .
O1 K1 O6 C42 93.32(16) .
O3 K1 O6 C42 -53.27(17) .
O2 K1 O6 C42 152.36(16) .
O4 K1 O6 C42 -106.37(16) .
O5 K1 O6 C42 16.09(15) .
N1 K1 O6 C42 21.09(17) .
N2 K1 O6 C42 -158.49(17) .
C33 N1 C27 C28 -80.4(2) .
C39 N1 C27 C28 158.3(2) .
K1 N1 C27 C28 36.9(2) .
C29 O1 C28 C27 -164.20(16) .
K1 O1 C28 C27 58.70(18) .
N1 C27 C28 O1 -64.7(2) .
C28 O1 C29 C30 179.14(16) .
K1 O1 C29 C30 -44.2(2) .
C31 O2 C30 C29 173.00(18) .
K1 O2 C30 C29 -53.21(19) .
O1 C29 C30 O2 65.5(2) .
C30 O2 C31 C32 -176.97(18) .
K1 O2 C31 C32 52.4(2) .
C38 N2 C32 C31 162.7(2) .
C44 N2 C32 C31 -75.7(2) .
K1 N2 C32 C31 43.2(2) .
O2 C31 C32 N2 -65.7(3) .
C39 N1 C33 C34 -76.4(2) .
C27 N1 C33 C34 163.04(18) .
K1 N1 C33 C34 44.9(2) .
C35 O3 C34 C33 -176.01(18) .
K1 O3 C34 C33 53.2(2) .
N1 C33 C34 O3 -68.3(2) .
C34 O3 C35 C36 173.52(19) .
K1 O3 C35 C36 -54.0(2) .
C37 O4 C36 C35 -177.58(19) .
K1 O4 C36 C35 -45.8(2) .
O3 C35 C36 O4 67.6(2) .
C36 O4 C37 C38 -166.73(19) .
K1 O4 C37 C38 61.4(2) .
C44 N2 C38 C37 155.4(2) .
C32 N2 C38 C37 -82.7(3) .
K1 N2 C38 C37 35.8(3) .
O4 C37 C38 N2 -66.3(3) .
C33 N1 C39 C40 157.09(19) .
C27 N1 C39 C40 -81.6(2) .
K1 N1 C39 C40 38.2(2) .
C41 O5 C40 C39 -172.28(17) .
K1 O5 C40 C39 57.72(19) .
N1 C39 C40 O5 -64.8(2) .
C40 O5 C41 C42 176.79(17) .
K1 O5 C41 C42 -51.8(2) .
C43 O6 C42 C41 172.6(2) .
K1 O6 C42 C41 -48.9(2) .
O5 C41 C42 O6 68.4(2) .
C42 O6 C43 C44 -169.8(2) .
K1 O6 C43 C44 53.6(2) .
C38 N2 C44 C43 -77.9(3) .
C32 N2 C44 C43 161.1(2) .
K1 N2 C44 C43 42.4(2) .
O6 C43 C44 N2 -65.4(3) .
O7B O7B C45 O7A -146(3) 2_465
C47 O7B C45 O7A 61.1(16) .
O7B O7B C45 C48 133(2) 2_465
C47 O7B C45 C48 -19.7(12) .
C48 C46 C47 O7A 50.8(17) .
C48 C46 C47 O7B 23.2(14) .
C45 O7B C47 O7A -82.2(19) .
O7B O7B C47 O7A 108(2) 2_465
C45 O7B C47 C46 0.2(7) .
O7B O7B C47 C46 -169.9(6) 2_465
C46 C47 O7A C45 -38.9(18) .
O7B C47 O7A C45 67.8(13) .
O7B C45 O7A C47 -92(3) .
C48 C45 O7A C47 21(2) .
C47 C46 C48 C45 -32.6(18) .
O7B C45 C48 C46 41(2) .
O7A C45 C48 C46 9(3) .
